data_1546849
loop_
_publ_author_name
'Wu, Xiang-Wen'
'Pan, Feng'
'Zhang, Dong'
'Jin, Guo-Xia'
'Ma, Jian-Ping'

_publ_section_title
;
 Self-assembly of new M( <scp>ii</scp> ) coordination polymers based on
 asymmetric 1,3,4-oxadiazole-containing ligands: effect of counterions and
 magnetic properties
;
_journal_issue 39
_journal_name_full CrystEngComm
_journal_page_first 5864
_journal_page_last 5872
_journal_paper_doi 10.1039/C7CE01379E
_journal_volume 19
_journal_year 2017
_chemical_formula_moiety '4(C32 H20 Cu2 N12 O14)'
_chemical_formula_sum 'C128 H80 Cu8 N48 O56'
_chemical_formula_weight 3694.72
_chemical_name_systematic
;
 ? 
;
_space_group_crystal_system orthorhombic
_space_group_IT_number 61
_space_group_name_Hall '-P 2ac 2ab'
_space_group_name_H-M_alt 'P b c a'
_symmetry_space_group_name_Hall '-P 2ac 2ab'
_symmetry_space_group_name_H-M 'P b c a'
_atom_sites_solution_hydrogens geom
_atom_sites_solution_primary iterative
_atom_sites_solution_secondary difmap
_audit_creation_date 2017-08-20
_audit_creation_method
;
Olex2 1.2
(compiled 2017.08.10 svn.r3458 for OlexSys, GUI svn.r5375)
;
_audit_update_record
;
2017-08-22 deposited with the CCDC.
2017-08-25 downloaded from the CCDC.
;
_cell_angle_alpha 90.00
_cell_angle_beta 90.00
_cell_angle_gamma 90.00
_cell_formula_units_Z 1
_cell_length_a 7.838(3)
_cell_length_b 13.665(8)
_cell_length_c 30.941(7)
_cell_measurement_reflns_used 812
_cell_measurement_temperature 289.73(11)
_cell_measurement_theta_max 25.8510
_cell_measurement_theta_min 3.5890
_cell_volume 3314(2)
_computing_cell_refinement
;
CrysAlisPro, Agilent Technologies,
Version 1.171.36.32 (release 02-08-2013 CrysAlis171 .NET)
(compiled Aug  2 2013,16:46:58)
;
_computing_data_collection
;
CrysAlisPro, Agilent Technologies,
Version 1.171.36.32 (release 02-08-2013 CrysAlis171 .NET)
(compiled Aug  2 2013,16:46:58)
;
_computing_data_reduction
;
CrysAlisPro, Agilent Technologies,
Version 1.171.36.32 (release 02-08-2013 CrysAlis171 .NET)
(compiled Aug  2 2013,16:46:58)
;
_computing_molecular_graphics 'Olex2 (Dolomanov et al., 2009)'
_computing_publication_material 'Olex2 (Dolomanov et al., 2009)'
_computing_structure_refinement 'olex2.refine (Bourhis et al., 2015)'
_computing_structure_solution
;
Superflip (Palatinus & Chapuis, 2007;Palatinus & van der Lee, 2008;
Palatinus et al., 2012)
;
_diffrn_ambient_temperature 289.73(11)
_diffrn_detector_area_resol_mean 16.0793
_diffrn_measured_fraction_theta_full 0.875
_diffrn_measured_fraction_theta_max 0.875
_diffrn_measurement_details
;
#__ type_ start__ end____ width___ exp.time_
  1 omega   35.00   92.00   1.0000    5.0000
omega____ theta____ kappa____ phi______ frames
    -       18.3450 -178.0000    0.0000 57

#__ type_ start__ end____ width___ exp.time_
  2 omega  -20.00   49.00   1.0000    5.0000
omega____ theta____ kappa____ phi______ frames
    -       18.3450  -99.0000 -180.0000 69

#__ type_ start__ end____ width___ exp.time_
  3 omega  -44.00   -5.00   1.0000    5.0000
omega____ theta____ kappa____ phi______ frames
    -      -18.5012  -37.0000 -120.0000 39

#__ type_ start__ end____ width___ exp.time_
  4 omega  -35.00  -10.00   1.0000    5.0000
omega____ theta____ kappa____ phi______ frames
    -      -18.5012   57.0000 -120.0000 25

#__ type_ start__ end____ width___ exp.time_
  5 omega  -21.00    6.00   1.0000    5.0000
omega____ theta____ kappa____ phi______ frames
    -      -18.5012  -37.0000  -60.0000 27
;
_diffrn_measurement_device_type 'SuperNova, Dual, Cu at zero, Eos'
_diffrn_measurement_method '\w scans'
_diffrn_orient_matrix_UB_11 0.0269923000
_diffrn_orient_matrix_UB_12 -0.0196782000
_diffrn_orient_matrix_UB_13 0.0215602000
_diffrn_orient_matrix_UB_21 -0.0271394000
_diffrn_orient_matrix_UB_22 -0.0114222000
_diffrn_orient_matrix_UB_23 -0.0421514000
_diffrn_orient_matrix_UB_31 0.0820672000
_diffrn_orient_matrix_UB_32 0.0026960000
_diffrn_orient_matrix_UB_33 -0.0212832000
_diffrn_radiation_monochromator mirror
_diffrn_radiation_type MoK\a
_diffrn_radiation_wavelength 0.71073
_diffrn_reflns_av_R_equivalents 0.1474
_diffrn_reflns_av_unetI/netI 0.1819
_diffrn_reflns_limit_h_max 10
_diffrn_reflns_limit_h_min -10
_diffrn_reflns_limit_k_max 18
_diffrn_reflns_limit_k_min -15
_diffrn_reflns_limit_l_max 24
_diffrn_reflns_limit_l_min -42
_diffrn_reflns_number 12671
_diffrn_reflns_theta_full 29.26
_diffrn_reflns_theta_max 29.26
_diffrn_reflns_theta_min 2.91
_diffrn_source 'SuperNova (Mo) X-ray Source'
_exptl_absorpt_coefficient_mu 1.380
_exptl_absorpt_correction_T_max 1.00000
_exptl_absorpt_correction_T_min 0.36411
_exptl_absorpt_correction_type multi-scan
_exptl_absorpt_process_details
;
CrysAlisPro, Agilent Technologies,
Version 1.171.36.32 (release 02-08-2013 CrysAlis171 .NET)
(compiled Aug  2 2013,16:46:58)
Empirical absorption correction using spherical harmonics,
 implemented in SCALE3 ABSPACK scaling algorithm.
;
_exptl_crystal_colour 'clear light green'
_exptl_crystal_density_diffrn 1.851
_exptl_crystal_density_method 'not measured'
_exptl_crystal_description block
_exptl_crystal_F_000 1864
_exptl_crystal_size_max 0.1
_exptl_crystal_size_mid 0.07
_exptl_crystal_size_min 0.03
_refine_diff_density_max 1.254
_refine_diff_density_min -0.660
_refine_diff_density_rms 0.163
_refine_ls_extinction_method none
_refine_ls_goodness_of_fit_ref 1.070
_refine_ls_hydrogen_treatment constr
_refine_ls_matrix_type full
_refine_ls_number_parameters 298
_refine_ls_number_reflns 3960
_refine_ls_number_restraints 0
_refine_ls_restrained_S_all 1.070
_refine_ls_R_factor_all 0.2257
_refine_ls_R_factor_gt 0.1030
_refine_ls_shift/su_max 0.202
_refine_ls_shift/su_mean 0.015
_refine_ls_structure_factor_coef Fsqd
_refine_ls_weighting_details 'calc w=1/[\s^2^(Fo^2^)+(0.1000P)^2^+0.0000P] where P=(Fo^2^+2Fc^2^)/3'
_refine_ls_weighting_scheme calc
_refine_ls_wR_factor_gt 0.2286
_refine_ls_wR_factor_ref 0.2927
_reflns_number_gt 1558
_reflns_number_total 3960
_reflns_threshold_expression >2sigma(I)
_cod_data_source_file c7ce01379e2.cif
_cod_data_source_block exp_217
_cod_database_code 1546849
_chemical_oxdiff_formula 'C1 H1 N1 O1 Cu1'
_reflns_odcompleteness_completeness 99.69
_reflns_odcompleteness_iscentric 1
_reflns_odcompleteness_theta 26.32
_olex2_refinement_description
;
1. Fixed Uiso
 At 1.2 times of:
  All C(H) groups
2. Others
 Fixed Sof: O2(0.6498) O3(0.6498) O4(0.6498) O2'(0.3502) O3'(0.3502) O4'(0.3502)
3.a Aromatic/amide H refined with riding coordinates:
 C1(H1), C2(H2), C3(H3), C4(H4), C8(H8), C9(H9), C13(H13), C14(H14), C15(H15),
 C16(H16)
;
_olex2_submission_special_instructions 'No special instructions were received'

loop_
_space_group_symop_id
_space_group_symop_operation_xyz
1 'x, y, z'
2 '-x+1/2, -y, z+1/2'
3 'x+1/2, -y+1/2, -z'
4 '-x, y+1/2, -z+1/2'
5 '-x, -y, -z'
6 'x-1/2, y, -z-1/2'
7 '-x-1/2, y-1/2, z'
8 'x, -y-1/2, z-1/2'

loop_
_atom_site_label
_atom_site_type_symbol
_atom_site_fract_x
_atom_site_fract_y
_atom_site_fract_z
_atom_site_U_iso_or_equiv
_atom_site_adp_type
_atom_site_occupancy
_atom_site_calc_flag
_atom_site_refinement_flags_posn
Cu1 Cu 0.80809(15) 0.61474(9) 0.89334(3) 0.0377(4) Uani 1 d .
O1 O 1.0661(8) 0.8711(5) 0.90280(17) 0.0386(16) Uani 1 d .
O2 O 0.794(2) 0.4797(10) 0.8680(5) 0.047(4) Uani 0.65 d .
O3 O 0.952(3) 0.3865(13) 0.8324(5) 0.083(5) Uani 0.65 d .
O4 O 1.060(3) 0.4978(16) 0.8712(7) 0.069(6) Uani 0.65 d .
O5 O 0.5414(8) 0.6266(6) 0.8861(2) 0.0517(19) Uani 1 d .
O6 O 0.3064(10) 0.7072(7) 0.8963(2) 0.070(2) Uani 1 d .
O7 O 0.5420(13) 0.7670(7) 0.9172(3) 0.094(3) Uani 1 d .
N1 N 1.2743(10) 0.9432(6) 1.0466(2) 0.0397(19) Uani 1 d .
N2 N 0.9967(10) 0.7716(6) 0.9566(2) 0.042(2) Uani 1 d .
N3 N 0.9375(9) 0.7335(6) 0.9174(2) 0.042(2) Uani 1 d .
N4 N 0.8667(9) 0.6935(6) 0.8354(2) 0.0376(19) Uani 1 d .
N5 N 0.4662(12) 0.7032(8) 0.8986(3) 0.051(2) Uani 1 d .
N6 N 0.946(2) 0.4532(8) 0.8574(3) 0.066(3) Uani 1 d .
C1 C 0.7480(14) 0.5795(7) 0.7832(3) 0.046(3) Uani 1 d .
H1 H 0.7112 0.5393 0.8056 0.056 Uiso 1 calc R
C2 C 0.7194(13) 0.5520(8) 0.7410(3) 0.051(3) Uani 1 d .
H2 H 0.6592 0.4951 0.7348 0.062 Uiso 1 calc R
C3 C 0.7826(12) 0.6113(9) 0.7072(3) 0.050(3) Uani 1 d .
H3 H 0.7667 0.5915 0.6787 0.060 Uiso 1 calc R
C4 C 0.8654(12) 0.6960(8) 0.7153(3) 0.043(3) Uani 1 d .
H4 H 0.9042 0.7342 0.6924 0.052 Uiso 1 calc R
C5 C 0.8935(12) 0.7269(8) 0.7586(3) 0.041(2) Uani 1 d .
C6 C 0.8330(11) 0.6683(8) 0.7928(3) 0.039(2) Uani 1 d .
C7 C 0.9505(11) 0.7765(7) 0.8418(2) 0.035(2) Uani 1 d .
C8 C 1.0081(11) 0.8397(7) 0.8099(3) 0.038(2) Uani 1 d .
H8 H 1.0618 0.8982 0.8171 0.046 Uiso 1 calc R
C9 C 0.9841(12) 0.8140(8) 0.7683(3) 0.043(3) Uani 1 d .
H9 H 1.0265 0.8531 0.7461 0.052 Uiso 1 calc R
C10 C 0.9850(11) 0.7939(8) 0.8881(2) 0.034(2) Uani 1 d .
C11 C 1.0746(12) 0.8488(8) 0.9469(3) 0.041(2) Uani 1 d .
C12 C 1.1626(11) 0.9160(8) 0.9752(3) 0.039(2) Uani 1 d .
C13 C 1.1954(11) 0.8842(7) 1.0174(3) 0.036(2) Uani 1 d .
H13 H 1.1626 0.8215 1.0257 0.043 Uiso 1 calc R
C14 C 1.3205(12) 1.0325(7) 1.0350(3) 0.041(2) Uani 1 d .
H14 H 1.3699 1.0734 1.0555 0.049 Uiso 1 calc R
C15 C 1.2977(12) 1.0669(8) 0.9935(3) 0.044(2) Uani 1 d .
H15 H 1.3377 1.1286 0.9859 0.052 Uiso 1 calc R
C16 C 1.2161(12) 1.0100(7) 0.9633(3) 0.043(2) Uani 1 d .
H16 H 1.1967 1.0334 0.9355 0.051 Uiso 1 calc R
O2' O 1.012(5) 0.534(2) 0.8809(12) 0.054(9) Uani 0.35 d .
O3' O 1.078(4) 0.409(3) 0.8418(11) 0.105(14) Uani 0.35 d .
O4' O 0.796(7) 0.424(3) 0.8625(16) 0.13(2) Uani 0.35 d .

loop_
_atom_site_aniso_label
_atom_site_aniso_U_11
_atom_site_aniso_U_22
_atom_site_aniso_U_33
_atom_site_aniso_U_23
_atom_site_aniso_U_13
_atom_site_aniso_U_12
Cu1 0.0481(7) 0.0481(9) 0.0169(5) 0.0003(5) 0.0028(5) 0.0001(6)
O1 0.053(4) 0.042(4) 0.020(3) 0.003(3) 0.005(3) 0.004(3)
O2 0.055(9) 0.047(9) 0.040(7) 0.002(7) -0.005(6) -0.017(8)
O3 0.119(14) 0.084(12) 0.046(8) -0.009(8) 0.011(11) 0.045(13)
O4 0.081(15) 0.060(17) 0.067(12) -0.007(11) 0.009(10) 0.001(11)
O5 0.047(4) 0.069(6) 0.038(4) -0.008(4) 0.003(3) 0.009(4)
O6 0.056(5) 0.086(7) 0.070(5) -0.002(5) 0.009(4) 0.006(5)
O7 0.111(8) 0.076(7) 0.095(7) 0.002(6) -0.043(6) 0.010(6)
N1 0.058(5) 0.031(5) 0.031(4) -0.004(4) -0.008(4) -0.001(4)
N2 0.059(5) 0.046(5) 0.021(4) -0.001(4) 0.001(4) 0.001(4)
N3 0.036(4) 0.056(6) 0.033(4) 0.003(4) -0.004(4) -0.003(4)
N4 0.052(5) 0.044(5) 0.017(3) 0.002(4) -0.004(3) -0.001(4)
N5 0.048(6) 0.069(8) 0.035(5) 0.010(5) -0.011(4) -0.016(5)
N6 0.131(13) 0.042(7) 0.024(5) 0.004(5) 0.018(7) 0.008(8)
C1 0.075(7) 0.039(7) 0.025(5) 0.015(5) -0.011(5) -0.008(5)
C2 0.059(7) 0.056(8) 0.039(5) 0.007(5) -0.012(5) -0.007(6)
C3 0.053(6) 0.077(9) 0.020(4) -0.003(5) -0.003(4) 0.009(6)
C4 0.056(6) 0.057(7) 0.016(4) 0.001(5) 0.002(4) -0.005(6)
C5 0.042(6) 0.052(7) 0.028(5) -0.003(5) -0.004(4) 0.011(5)
C6 0.048(6) 0.049(7) 0.021(4) 0.012(5) 0.007(4) 0.004(5)
C7 0.042(5) 0.045(6) 0.018(4) 0.001(4) -0.005(4) 0.008(5)
C8 0.045(5) 0.040(6) 0.029(5) 0.004(5) 0.002(4) -0.004(5)
C9 0.057(6) 0.053(7) 0.020(4) 0.009(5) 0.000(4) 0.007(5)
C10 0.034(5) 0.049(7) 0.020(4) 0.006(4) 0.001(4) 0.010(5)
C11 0.044(5) 0.056(7) 0.023(4) 0.005(5) -0.011(4) 0.006(5)
C12 0.050(6) 0.050(7) 0.016(4) -0.001(4) -0.007(4) 0.004(5)
C13 0.053(5) 0.031(5) 0.025(4) -0.004(4) -0.006(4) 0.007(5)
C14 0.061(6) 0.034(6) 0.028(5) -0.011(4) -0.007(5) -0.001(5)
C15 0.056(6) 0.036(6) 0.039(5) -0.001(5) 0.000(5) -0.004(5)
C16 0.061(6) 0.040(7) 0.028(5) 0.008(4) -0.006(5) 0.003(5)
O2' 0.07(2) 0.025(17) 0.07(2) -0.004(15) 0.003(15) 0.010(13)
O3' 0.084(19) 0.13(3) 0.10(3) 0.04(2) 0.08(2) 0.06(2)
O4' 0.13(3) 0.11(4) 0.13(3) 0.09(3) -0.08(3) -0.10(3)

loop_
_atom_type_symbol
_atom_type_description
_atom_type_scat_dispersion_real
_atom_type_scat_dispersion_imag
_atom_type_scat_source
C C 0.0033 0.0016 'International Tables Vol C Tables 4.2.6.8 and 6.1.1.4'
H H 0.0000 0.0000 'International Tables Vol C Tables 4.2.6.8 and 6.1.1.4'
Cu Cu 0.3201 1.2651 'International Tables Vol C Tables 4.2.6.8 and 6.1.1.4'
N N 0.0061 0.0033 'International Tables Vol C Tables 4.2.6.8 and 6.1.1.4'
O O 0.0106 0.0060 'International Tables Vol C Tables 4.2.6.8 and 6.1.1.4'

loop_
_geom_angle_atom_site_label_1
_geom_angle_atom_site_label_2
_geom_angle_atom_site_label_3
_geom_angle
_geom_angle_site_symmetry_1
_geom_angle_site_symmetry_3
O2 Cu1 O5 88.6(6) . .
O2 Cu1 N1 89.6(5) . 3_467
O2 Cu1 N3 153.4(6) . .
O2 Cu1 N4 98.4(5) . .
O2 Cu1 O2' 56.9(13) . .
O5 Cu1 N4 94.9(3) . .
N1 Cu1 O5 89.9(3) 3_467 .
N1 Cu1 N3 92.3(3) 3_467 .
N1 Cu1 N4 170.8(3) 3_467 .
N3 Cu1 O5 117.9(3) . .
N3 Cu1 N4 78.5(3) . .
O2' Cu1 O5 145.2(12) . .
O2' Cu1 N1 93.7(11) . 3_467
O2' Cu1 N3 96.6(12) . .
O2' Cu1 N4 86.9(12) . .
C10 O1 C11 100.6(7) . .
N6 O2 Cu1 107.9(11) . .
O4' O2 Cu1 169(4) . .
O4' O2 N6 69(5) . .
N6 O3 O4' 49.9(14) . .
O3' O3 N6 69(2) . .
O3' O3 O4' 116(3) . .
N6 O4 O3' 55.4(18) . .
O2' O4 N6 97(6) . .
O2' O4 O3' 152(7) . .
N5 O5 Cu1 119.7(6) . .
C13 N1 Cu1 115.7(6) . 3_567
C14 N1 Cu1 124.8(6) . 3_567
C14 N1 C13 119.5(8) . .
C11 N2 N3 105.4(7) . .
N2 N3 Cu1 140.5(6) . .
C10 N3 Cu1 113.4(6) . .
C10 N3 N2 106.0(8) . .
C6 N4 Cu1 129.0(7) . .
C7 N4 Cu1 114.2(5) . .
C7 N4 C6 116.7(8) . .
O6 N5 O5 119.0(10) . .
O7 N5 O5 121.1(10) . .
O7 N5 O6 119.2(12) . .
O2 N6 O2' 89.3(16) . .
O3 N6 O2 114.4(18) . .
O3 N6 O2' 156(2) . .
O3 N6 O3' 50.8(19) . .
O4 N6 O2 118.0(14) . .
O4 N6 O3 127(2) . .
O4 N6 O2' 28.9(15) . .
O4 N6 O3' 77(3) . .
O4 N6 O4' 147(3) . .
O3' N6 O2 165(3) . .
O3' N6 O2' 106(3) . .
O4' N6 O2 36(2) . .
O4' N6 O3 83(3) . .
O4' N6 O2' 122(3) . .
O4' N6 O3' 130(4) . .
C2 C1 H1 119.7 . .
C2 C1 C6 120.6(9) . .
C6 C1 H1 119.7 . .
C1 C2 H2 120.4 . .
C1 C2 C3 119.2(10) . .
C3 C2 H2 120.4 . .
C2 C3 H3 119.2 . .
C4 C3 C2 121.6(9) . .
C4 C3 H3 119.2 . .
C3 C4 H4 119.9 . .
C3 C4 C5 120.1(9) . .
C5 C4 H4 119.9 . .
C6 C5 C4 119.1(10) . .
C9 C5 C4 121.7(9) . .
C9 C5 C6 119.2(8) . .
N4 C6 C1 120.1(8) . .
N4 C6 C5 120.5(9) . .
C1 C6 C5 119.3(8) . .
N4 C7 C8 125.9(8) . .
N4 C7 C10 112.0(8) . .
C8 C7 C10 122.0(9) . .
C7 C8 H8 120.9 . .
C9 C8 C7 118.2(9) . .
C9 C8 H8 120.9 . .
C5 C9 H9 120.3 . .
C8 C9 C5 119.3(9) . .
C8 C9 H9 120.3 . .
O1 C10 C7 123.6(8) . .
N3 C10 O1 114.5(7) . .
N3 C10 C7 121.9(9) . .
O1 C11 C12 118.4(9) . .
N2 C11 O1 113.2(8) . .
N2 C11 C12 128.4(8) . .
C13 C12 C11 117.2(9) . .
C13 C12 C16 118.3(8) . .
C16 C12 C11 124.5(8) . .
N1 C13 C12 121.2(9) . .
N1 C13 H13 119.4 . .
C12 C13 H13 119.4 . .
N1 C14 H14 118.9 . .
N1 C14 C15 122.1(9) . .
C15 C14 H14 118.9 . .
C14 C15 H15 120.0 . .
C16 C15 C14 120.0(9) . .
C16 C15 H15 120.0 . .
C12 C16 H16 120.6 . .
C15 C16 C12 118.7(8) . .
C15 C16 H16 120.6 . .
O4 O2' Cu1 158(7) . .
O4 O2' N6 55(5) . .
N6 O2' Cu1 104(2) . .
O3 O3' O4 108(2) . .
O3 O3' N6 60.2(16) . .
N6 O3' O4 47.8(16) . .
O2 O4' O3 117(5) . .
O2 O4' N6 75(3) . .
N6 O4' O3 47(2) . .

loop_
_geom_bond_atom_site_label_1
_geom_bond_atom_site_label_2
_geom_bond_distance
_geom_bond_site_symmetry_2
Cu1 O2 2.008(14) .
Cu1 O5 2.108(7) .
Cu1 N1 2.038(7) 3_467
Cu1 N3 2.053(8) .
Cu1 N4 2.142(7) .
Cu1 O2' 1.98(3) .
O1 C10 1.313(11) .
O1 C11 1.398(9) .
O2 N6 1.29(2) .
O2 O4' 0.78(5) .
O3 N6 1.197(17) .
O3 O3' 1.07(4) .
O3 O4' 1.62(7) .
O4 N6 1.16(3) .
O4 O2' 0.69(2) .
O4 O3' 1.52(4) .
O5 N5 1.262(12) .
O6 N5 1.256(11) .
O7 N5 1.202(11) .
N1 Cu1 2.038(7) 3_567
N1 C13 1.357(11) .
N1 C14 1.323(12) .
N2 N3 1.400(10) .
N2 C11 1.256(12) .
N3 C10 1.280(11) .
N4 C6 1.388(10) .
N4 C7 1.325(12) .
N6 O2' 1.41(4) .
N6 O3' 1.29(3) .
N6 O4' 1.25(4) .
C1 H1 0.9300 .
C1 C2 1.376(12) .
C1 C6 1.416(13) .
C2 H2 0.9300 .
C2 C3 1.412(13) .
C3 H3 0.9300 .
C3 C4 1.350(14) .
C4 H4 0.9300 .
C4 C5 1.423(11) .
C5 C6 1.408(12) .
C5 C9 1.418(14) .
C7 C8 1.388(12) .
C7 C10 1.477(11) .
C8 H8 0.9300 .
C8 C9 1.348(11) .
C9 H9 0.9300 .
C11 C12 1.445(13) .
C12 C13 1.402(11) .
C12 C16 1.400(13) .
C13 H13 0.9300 .
C14 H14 0.9300 .
C14 C15 1.378(12) .
C15 H15 0.9300 .
C15 C16 1.373(12) .
C16 H16 0.9300 .
